data_2208185
loop_
_publ_author_name
'A. Feddouli'
'My. Youssef Ait Itto'
'A. Hasnaoui'
'A. Riahi'
'Jean-Claude Daran '

_publ_section_title
;Ethyl
 2-[(1,7,7-trimethylbicyclo[2.2.1]hept-2-ylidene)hydrazono]-2-(4-nitrophenylsulfanyl)acetate
;
_journal_coeditor_code TK6303
_journal_issue 2
_journal_name_full 'Acta Crystallographica Section E'
_journal_page_first o699
_journal_page_last o700
_journal_paper_doi 10.1107/S1600536806001796
_journal_volume 62
_journal_year 2006
_chemical_formula_iupac 'C20 H25 N3 O4 S'
_chemical_formula_moiety 'C20 H25 N3 O4 S'
_chemical_formula_sum 'C20 H25 N3 O4 S'
_chemical_formula_weight 403.49
_chemical_name_systematic
;
Ethyl
2-[(1,7,7-trimethylbicyclo[2.2.1]hept-2-ylidene)hydrazono]-
2-(4-nitrophenylsulfanyl)acetate
;
_space_group_IT_number 19
_symmetry_cell_setting orthorhombic
_symmetry_space_group_name_Hall 'P 2ac 2ab'
_symmetry_space_group_name_H-M 'P 21 21 21'
_atom_sites_solution_hydrogens geom
_atom_sites_solution_primary direct
_atom_sites_solution_secondary difmap
_audit_creation_method SHELXL-97
_cell_angle_alpha 90
_cell_angle_beta 90
_cell_angle_gamma 90
_cell_formula_units_Z 4
_cell_length_a 6.9124(14)
_cell_length_b 15.398(3)
_cell_length_c 19.778(4)
_cell_measurement_reflns_used 2834
_cell_measurement_temperature 180(2)
_cell_measurement_theta_max 31.0
_cell_measurement_theta_min 3.1
_cell_volume 2105.1(7)
_computing_cell_refinement
;
CrysAlis RED (Oxford Diffraction, 2004)
;
_computing_data_collection
;
CrysAlis CCD (Oxford Diffraction, 2004)
;
_computing_data_reduction
;
CrysAlis RED
;
_computing_molecular_graphics 'ORTEPIII (Burnett & Johnson, 1996) and Ortep-3 for Windows (Farrugia, 1997)'
_computing_publication_material 'WinGX (Farrugia, 1999)'
_computing_structure_refinement 'SHELXL97 (Sheldrick, 1997)'
_computing_structure_solution 'SIR97 (Altomare et al., 1999)'
_diffrn_ambient_temperature 180(2)
_diffrn_measured_fraction_theta_full 0.998
_diffrn_measured_fraction_theta_max 0.998
_diffrn_measurement_device_type 'Oxford Diffraction XCALIBUR'
_diffrn_measurement_method '\w and \f'
_diffrn_radiation_monochromator graphite
_diffrn_radiation_source 'fine-focus sealed tube'
_diffrn_radiation_type MoK\a
_diffrn_radiation_wavelength 0.71073
_diffrn_reflns_av_R_equivalents 0.123
_diffrn_reflns_av_sigmaI/netI 0.082
_diffrn_reflns_limit_h_max 7
_diffrn_reflns_limit_h_min -8
_diffrn_reflns_limit_k_max 18
_diffrn_reflns_limit_k_min -17
_diffrn_reflns_limit_l_max 22
_diffrn_reflns_limit_l_min -23
_diffrn_reflns_number 14039
_diffrn_reflns_theta_full 25.0
_diffrn_reflns_theta_max 25.0
_diffrn_reflns_theta_min 3.1
_diffrn_standards_decay_% 0
_diffrn_standards_interval_count 0
_diffrn_standards_interval_time 0
_diffrn_standards_number 0
_exptl_absorpt_coefficient_mu 0.184
_exptl_absorpt_correction_T_max 0.956
_exptl_absorpt_correction_T_min 0.890
_exptl_absorpt_correction_type multi-scan
_exptl_absorpt_process_details '(Blessing, 1995)'
_exptl_crystal_colour colorless
_exptl_crystal_density_diffrn 1.273
_exptl_crystal_density_method 'not measured'
_exptl_crystal_description block
_exptl_crystal_F_000 856
_exptl_crystal_size_max 0.55
_exptl_crystal_size_mid 0.32
_exptl_crystal_size_min 0.20
_refine_diff_density_max 0.36
_refine_diff_density_min -0.34
_refine_ls_abs_structure_details 'Flack (1983)'
_refine_ls_abs_structure_Flack 0.0(2)
_refine_ls_extinction_coef 0.026(6)
_refine_ls_extinction_expression Fc^*^=kFc[1+0.001xFc^2^\l^3^/sin(2\q)]^-1/4^
_refine_ls_extinction_method SHELXL97
_refine_ls_goodness_of_fit_ref 1.13
_refine_ls_hydrogen_treatment constr
_refine_ls_matrix_type full
_refine_ls_number_parameters 279
_refine_ls_number_reflns 3710
_refine_ls_number_restraints 4
_refine_ls_restrained_S_all 1.13
_refine_ls_R_factor_all 0.105
_refine_ls_R_factor_gt 0.089
_refine_ls_shift/su_max 0.002
_refine_ls_shift/su_mean 0.000
_refine_ls_structure_factor_coef Fsqd
_refine_ls_weighting_details 'calc w=1/[\s^2^(Fo^2^)+(0.1461P)^2^+0.054P] where P=(Fo^2^+2Fc^2^)/3'
_refine_ls_weighting_scheme calc
_refine_ls_wR_factor_gt 0.232
_refine_ls_wR_factor_ref 0.255
_reflns_number_gt 2657
_reflns_number_total 3710
_reflns_threshold_expression I>2\s(I)
_cod_data_source_file tk6303.cif
_cod_data_source_block 4
_cod_original_cell_volume 2105.2(7)
_cod_database_code 2208185
_cod_database_fobs_code 2208185

loop_
_symmetry_equiv_pos_as_xyz
'x, y, z'
'-x+1/2, -y, z+1/2'
'x+1/2, -y+1/2, -z'
'-x, y+1/2, -z+1/2'

loop_
_atom_site_label
_atom_site_fract_x
_atom_site_fract_y
_atom_site_fract_z
_atom_site_U_iso_or_equiv
_atom_site_adp_type
_atom_site_calc_flag
_atom_site_refinement_flags
_atom_site_occupancy
_atom_site_disorder_assembly
_atom_site_disorder_group
_atom_site_type_symbol
S1 1.0952(3) 0.91945(10) -0.01821(8) 0.0685(6) Uani d . 1 . . S
N3 0.8496(8) 1.0403(4) 0.0216(3) 0.0641(13) Uani d . 1 . . N
N4 0.7700(7) 1.0198(3) -0.0413(2) 0.0583(12) Uani d . 1 . . N
O21 0.9953(8) 0.9894(5) 0.1576(3) 0.109(2) Uani d . 1 . . O
C1' 0.6084(8) 1.0801(3) -0.1414(3) 0.0488(12) Uani d . 1 . . C
C2 0.9921(8) 0.9938(3) 0.0374(3) 0.0480(12) Uani d . 1 . . C
C3' 0.7060(10) 1.1796(4) -0.0520(4) 0.0669(17) Uani d . 1 . . C
H3'A 0.8372 1.2006 -0.0460 0.080 Uiso calc R 1 . . H
H3'B 0.6328 1.1892 -0.0109 0.080 Uiso calc R 1 . . H
C4' 0.6077(11) 1.2216(4) -0.1137(4) 0.0719(18) Uani d . 1 . . C
H4' 0.5544 1.2795 -0.1051 0.086 Uiso calc R 1 . . H
C5 0.7021(7) 1.0841(3) -0.0736(3) 0.0480(12) Uani d . 1 . . C
C5' 0.7564(12) 1.2187(5) -0.1701(4) 0.087(2) Uani d . 1 . . C
H5'A 0.8825 1.2376 -0.1543 0.104 Uiso calc R 1 . . H
H5'B 0.7174 1.2545 -0.2081 0.104 Uiso calc R 1 . . H
C6' 0.7580(10) 1.1197(5) -0.1896(4) 0.0730(18) Uani d . 1 . . C
H6'A 0.7203 1.1113 -0.2364 0.088 Uiso calc R 1 . . H
H6'B 0.8849 1.0944 -0.1825 0.088 Uiso calc R 1 . . H
C7' 0.4581(8) 1.1548(3) -0.1359(3) 0.0527(13) Uani d . 1 . . C
C8' 0.3053(10) 1.1386(5) -0.0827(3) 0.0701(17) Uani d . 1 . . C
H8'A 0.3648 1.1144 -0.0430 0.105 Uiso calc R 1 . . H
H8'B 0.2109 1.0986 -0.0999 0.105 Uiso calc R 1 . . H
H8'C 0.2432 1.1924 -0.0712 0.105 Uiso calc R 1 . . H
C9' 0.3590(10) 1.1763(5) -0.2023(4) 0.0735(18) Uani d . 1 . . C
H9'A 0.2792 1.2268 -0.1965 0.110 Uiso calc R 1 . . H
H9'B 0.2801 1.1281 -0.2160 0.110 Uiso calc R 1 . . H
H9'C 0.4549 1.1876 -0.2363 0.110 Uiso calc R 1 . . H
C10' 0.5422(10) 0.9897(4) -0.1622(3) 0.0628(16) Uani d . 1 . . C
H10A 0.6491 0.9501 -0.1593 0.094 Uiso calc R 1 . . H
H10B 0.4952 0.9914 -0.2079 0.094 Uiso calc R 1 . . H
H10C 0.4405 0.9708 -0.1327 0.094 Uiso calc R 1 . . H
C21 1.0774(10) 1.0062(4) 0.1066(3) 0.0611(15) Uani d D 1 A . C
O22 1.2556(7) 1.0365(3) 0.1037(2) 0.0678(12) Uani d D 1 . . O
C23 1.3493(16) 1.0344(9) 0.1710(5) 0.064(3) Uani d PD 0.70 A 1 C
H23A 1.2844 1.0735 0.2020 0.077 Uiso calc PR 0.70 A 1 H
H23B 1.3464 0.9762 0.1896 0.077 Uiso calc PR 0.70 A 1 H
C24 1.5501(13) 1.0627(8) 0.1592(5) 0.074(3) Uani d PD 0.70 A 1 C
H24A 1.6179 1.0188 0.1342 0.111 Uiso calc PR 0.70 A 1 H
H24B 1.6133 1.0719 0.2018 0.111 Uiso calc PR 0.70 A 1 H
H24C 1.5499 1.1159 0.1339 0.111 Uiso calc PR 0.70 A 1 H
C23B 1.369(5) 1.0699(16) 0.1599(19) 0.110(19) Uani d PD 0.30 A 2 C
H23C 1.2856 1.0896 0.1963 0.132 Uiso calc PR 0.30 A 2 H
H23D 1.4507 1.1176 0.1455 0.132 Uiso calc PR 0.30 A 2 H
C24B 1.486(3) 0.9949(12) 0.1812(9) 0.057(5) Uani d PD 0.30 A 2 C
H24D 1.4017 0.9485 0.1949 0.085 Uiso calc PR 0.30 A 2 H
H24E 1.5669 1.0114 0.2185 0.085 Uiso calc PR 0.30 A 2 H
H24F 1.5649 0.9759 0.1442 0.085 Uiso calc PR 0.30 A 2 H
C111 1.2505(9) 0.8609(3) 0.0361(3) 0.0527(13) Uani d . 1 . . C
C112 1.4514(8) 0.8635(3) 0.0244(3) 0.0532(13) Uani d . 1 . . C
H112 1.5026 0.8980 -0.0098 0.064 Uiso calc R 1 . . H
C113 1.5689(8) 0.8145(4) 0.0644(3) 0.0567(14) Uani d . 1 . . C
H113 1.7019 0.8160 0.0575 0.068 Uiso calc R 1 . . H
C114 1.4944(8) 0.7625(3) 0.1149(3) 0.0454(11) Uani d . 1 . . C
C115 1.2960(8) 0.7576(4) 0.1269(3) 0.0548(14) Uani d . 1 . . C
H115 1.2448 0.7217 0.1602 0.066 Uiso calc R 1 . . H
C116 1.1789(8) 0.8090(4) 0.0865(3) 0.0590(15) Uani d . 1 . . C
H116 1.0460 0.8082 0.0939 0.071 Uiso calc R 1 . . H
N1 1.6228(8) 0.7091(3) 0.1564(2) 0.0567(12) Uani d . 1 . . N
O1 1.5486(7) 0.6590(3) 0.1971(2) 0.0794(14) Uani d . 1 . . O
O2 1.7957(8) 0.7150(3) 0.1473(3) 0.0834(15) Uani d . 1 . . O

loop_
_atom_site_aniso_label
_atom_site_aniso_U_11
_atom_site_aniso_U_22
_atom_site_aniso_U_33
_atom_site_aniso_U_12
_atom_site_aniso_U_13
_atom_site_aniso_U_23
S1 0.1007(13) 0.0539(8) 0.0507(8) 0.0238(8) -0.0173(8) -0.0086(7)
N3 0.075(3) 0.064(3) 0.053(3) 0.019(3) -0.001(2) -0.004(2)
N4 0.070(3) 0.058(3) 0.047(3) 0.014(2) -0.016(2) -0.001(2)
O21 0.106(4) 0.175(7) 0.047(3) 0.036(4) -0.012(3) 0.002(3)
C1' 0.058(3) 0.041(2) 0.047(3) 0.001(2) -0.004(2) -0.003(2)
C2 0.057(3) 0.038(2) 0.049(3) 0.006(2) -0.007(2) -0.002(2)
C3' 0.082(4) 0.045(3) 0.074(4) -0.010(3) -0.026(3) 0.000(3)
C4' 0.089(5) 0.041(3) 0.086(5) -0.005(3) -0.018(4) 0.004(3)
C5 0.053(3) 0.041(2) 0.050(3) 0.000(2) -0.009(2) 0.000(2)
C5' 0.087(5) 0.078(5) 0.095(5) -0.031(4) -0.020(4) 0.029(4)
C6' 0.070(4) 0.089(5) 0.060(4) 0.003(4) -0.001(3) 0.013(3)
C7' 0.059(3) 0.044(3) 0.055(3) -0.003(2) -0.008(2) 0.006(2)
C8' 0.072(4) 0.070(4) 0.068(4) 0.005(3) -0.001(3) -0.005(3)
C9' 0.081(4) 0.065(4) 0.074(4) 0.015(3) -0.022(3) 0.011(3)
C10' 0.088(4) 0.042(3) 0.059(3) 0.000(3) -0.020(3) -0.005(2)
C21 0.072(4) 0.067(4) 0.044(3) 0.020(3) -0.015(3) -0.008(3)
O22 0.083(3) 0.049(2) 0.071(3) 0.008(2) -0.021(2) -0.016(2)
C23 0.077(7) 0.051(8) 0.064(6) 0.009(6) -0.011(5) -0.019(5)
C24 0.065(6) 0.082(7) 0.075(6) 0.010(5) -0.008(5) -0.014(5)
C23B 0.14(3) 0.034(15) 0.16(3) 0.045(17) -0.12(3) -0.043(17)
C24B 0.085(14) 0.037(9) 0.048(10) 0.013(11) -0.002(9) 0.000(8)
C111 0.079(4) 0.032(2) 0.047(3) 0.001(2) -0.009(3) -0.004(2)
C112 0.068(4) 0.034(2) 0.058(3) 0.004(2) -0.003(3) 0.013(2)
C113 0.049(3) 0.050(3) 0.071(4) 0.003(2) 0.005(3) 0.015(3)
C114 0.057(3) 0.030(2) 0.049(3) -0.003(2) -0.004(2) -0.004(2)
C115 0.064(4) 0.043(3) 0.058(3) -0.005(2) -0.005(3) 0.005(2)
C116 0.046(3) 0.058(3) 0.073(4) -0.002(3) 0.003(3) 0.009(3)
N1 0.068(3) 0.044(2) 0.058(3) 0.003(2) -0.001(2) 0.002(2)
O1 0.096(3) 0.069(3) 0.072(3) 0.007(3) -0.006(3) 0.028(3)
O2 0.078(3) 0.075(3) 0.097(4) 0.018(3) -0.001(3) 0.026(3)

loop_
_atom_type_symbol
_atom_type_description
_atom_type_scat_dispersion_real
_atom_type_scat_dispersion_imag
_atom_type_scat_source
C C 0.0033 0.0016 'International Tables Vol C Tables 4.2.6.8 and 6.1.1.4'
H H 0.0000 0.0000 'International Tables Vol C Tables 4.2.6.8 and 6.1.1.4'
N N 0.0061 0.0033 'International Tables Vol C Tables 4.2.6.8 and 6.1.1.4'
O O 0.0106 0.0060 'International Tables Vol C Tables 4.2.6.8 and 6.1.1.4'
S S 0.1246 0.1234 'International Tables Vol C Tables 4.2.6.8 and 6.1.1.4'

loop_
_geom_angle_atom_site_label_1
_geom_angle_atom_site_label_2
_geom_angle_atom_site_label_3
_geom_angle
C2 S1 C111 101.6(3)
C2 N3 N4 113.7(5)
C5 N4 N3 114.7(5)
C5 C1' C10' 114.4(5)
C5 C1' C6' 104.5(5)
C10' C1' C6' 113.4(5)
C5 C1' C7' 101.4(4)
C10' C1' C7' 119.7(5)
C6' C1' C7' 101.5(4)
N3 C2 C21 117.6(5)
N3 C2 S1 122.6(4)
C21 C2 S1 119.9(4)
C5 C3' C4' 100.1(5)
C5 C3' H3'A 111.8
C4' C3' H3'A 111.8
C5 C3' H3'B 111.8
C4' C3' H3'B 111.8
H3'A C3' H3'B 109.5
C5' C4' C7' 103.2(6)
C5' C4' C3' 105.7(6)
C7' C4' C3' 104.1(5)
C5' C4' H4' 114.2
C7' C4' H4' 114.2
C3' C4' H4' 114.2
N4 C5 C1' 125.5(5)
N4 C5 C3' 127.1(5)
C1' C5 C3' 107.4(4)
C4' C5' C6' 102.3(6)
C4' C5' H5'A 111.3
C6' C5' H5'A 111.3
C4' C5' H5'B 111.3
C6' C5' H5'B 111.3
H5'A C5' H5'B 109.2
C1' C6' C5' 103.2(6)
C1' C6' H6'A 111.1
C5' C6' H6'A 111.1
C1' C6' H6'B 111.1
C5' C6' H6'B 111.1
H6'A C6' H6'B 109.1
C8' C7' C9' 108.8(5)
C8' C7' C4' 112.7(5)
C9' C7' C4' 114.1(5)
C8' C7' C1' 113.1(5)
C9' C7' C1' 113.8(5)
C4' C7' C1' 93.8(4)
C7' C8' H8'A 109.5
C7' C8' H8'B 109.5
H8'A C8' H8'B 109.5
C7' C8' H8'C 109.5
H8'A C8' H8'C 109.5
H8'B C8' H8'C 109.5
C7' C9' H9'A 109.5
C7' C9' H9'B 109.5
H9'A C9' H9'B 109.5
C7' C9' H9'C 109.5
H9'A C9' H9'C 109.5
H9'B C9' H9'C 109.5
C1' C10' H10A 109.5
C1' C10' H10B 109.5
H10A C10' H10B 109.5
C1' C10' H10C 109.5
H10A C10' H10C 109.5
H10B C10' H10C 109.5
O21 C21 O22 124.1(6)
O21 C21 C2 124.0(6)
O22 C21 C2 111.9(5)
C21 O22 C23B 127(2)
C21 O22 C23 111.2(6)
C23B O22 C23 23.7(14)
C24 C23 O22 105.3(8)
C24 C23 H23A 110.7
O22 C23 H23A 110.7
C24 C23 H23B 110.7
O22 C23 H23B 110.7
H23A C23 H23B 108.8
O22 C23B C24B 103.8(15)
O22 C23B H23C 111.0
C24B C23B H23C 111.0
O22 C23B H23D 111.0
C24B C23B H23D 111.0
H23C C23B H23D 109.0
C23B C24B H24D 109.5
C23B C24B H24E 109.5
H24D C24B H24E 109.5
C23B C24B H24F 109.5
H24D C24B H24F 109.5
H24E C24B H24F 109.5
C116 C111 C112 119.5(5)
C116 C111 S1 121.4(5)
C112 C111 S1 119.0(4)
C113 C112 C111 118.5(5)
C113 C112 H112 120.8
C111 C112 H112 120.8
C112 C113 C114 121.3(5)
C112 C113 H113 119.4
C114 C113 H113 119.4
C113 C114 C115 121.4(5)
C113 C114 N1 120.4(5)
C115 C114 N1 118.2(5)
C116 C115 C114 116.5(5)
C116 C115 H115 121.7
C114 C115 H115 121.7
C111 C116 C115 122.8(6)
C111 C116 H116 118.6
C115 C116 H116 118.6
O2 N1 O1 123.8(5)
O2 N1 C114 118.3(5)
O1 N1 C114 117.9(5)

loop_
_geom_bond_atom_site_label_1
_geom_bond_atom_site_label_2
_geom_bond_distance
S1 C2 1.741(5)
S1 C111 1.766(6)
N3 C2 1.257(7)
N3 N4 1.397(7)
N4 C5 1.269(7)
O21 C21 1.187(8)
C1' C5 1.489(7)
C1' C10' 1.521(8)
C1' C6' 1.533(9)
C1' C7' 1.555(8)
C2 C21 1.502(8)
C3' C5 1.531(8)
C3' C4' 1.539(9)
C3' H3'A 0.9700
C3' H3'B 0.9700
C4' C5' 1.517(12)
C4' C7' 1.522(8)
C4' H4' 0.9800
C5' C6' 1.573(12)
C5' H5'A 0.9700
C5' H5'B 0.9700
C6' H6'A 0.9700
C6' H6'B 0.9700
C7' C8' 1.512(9)
C7' C9' 1.517(8)
C8' H8'A 0.9600
C8' H8'B 0.9600
C8' H8'C 0.9600
C9' H9'A 0.9600
C9' H9'B 0.9600
C9' H9'C 0.9600
C10' H10A 0.9600
C10' H10B 0.9600
C10' H10C 0.9600
C21 O22 1.319(8)
O22 C23B 1.453(16)
O22 C23 1.480(11)
C23 C24 1.473(13)
C23 H23A 0.9700
C23 H23B 0.9700
C24 H24A 0.9600
C24 H24B 0.9600
C24 H24C 0.9600
C23B C24B 1.471(18)
C23B H23C 0.9700
C23B H23D 0.9700
C24B H24D 0.9600
C24B H24E 0.9600
C24B H24F 0.9600
C111 C116 1.370(8)
C111 C112 1.408(9)
C112 C113 1.362(8)
C112 H112 0.9300
C113 C114 1.380(8)
C113 H113 0.9300
C114 C115 1.393(8)
C114 N1 1.462(7)
C115 C116 1.385(8)
C115 H115 0.9300
C116 H116 0.9300
N1 O2 1.212(7)
N1 O1 1.227(6)

loop_
_geom_torsion_atom_site_label_1
_geom_torsion_atom_site_label_2
_geom_torsion_atom_site_label_3
_geom_torsion_atom_site_label_4
_geom_torsion
C2 N3 N4 C5 -146.2(6)
N4 N3 C2 C21 -175.2(5)
N4 N3 C2 S1 6.7(8)
C111 S1 C2 N3 -168.9(5)
C111 S1 C2 C21 12.9(5)
C5 C3' C4' C5' -73.5(6)
C5 C3' C4' C7' 34.9(7)
N3 N4 C5 C1' -179.6(5)
N3 N4 C5 C3' 2.4(9)
C10' C1' C5 N4 17.7(8)
C6' C1' C5 N4 -106.9(7)
C7' C1' C5 N4 147.9(6)
C10' C1' C5 C3' -164.0(6)
C6' C1' C5 C3' 71.4(6)
C7' C1' C5 C3' -33.8(6)
C4' C3' C5 N4 178.4(6)
C4' C3' C5 C1' 0.1(7)
C7' C4' C5' C6' -36.0(6)
C3' C4' C5' C6' 73.1(6)
C5 C1' C6' C5' -70.4(6)
C10' C1' C6' C5' 164.3(5)
C7' C1' C6' C5' 34.6(6)
C4' C5' C6' C1' 0.1(7)
C5' C4' C7' C8' 173.2(5)
C3' C4' C7' C8' 62.9(7)
C5' C4' C7' C9' -62.0(7)
C3' C4' C7' C9' -172.3(6)
C5' C4' C7' C1' 56.2(5)
C3' C4' C7' C1' -54.1(6)
C5 C1' C7' C8' -64.2(6)
C10' C1' C7' C8' 62.7(7)
C6' C1' C7' C8' -171.7(5)
C5 C1' C7' C9' 171.0(5)
C10' C1' C7' C9' -62.2(7)
C6' C1' C7' C9' 63.5(6)
C5 C1' C7' C4' 52.5(5)
C10' C1' C7' C4' 179.3(5)
C6' C1' C7' C4' -55.0(5)
N3 C2 C21 O21 66.1(9)
S1 C2 C21 O21 -115.7(7)
N3 C2 C21 O22 -114.9(6)
S1 C2 C21 O22 63.3(6)
O21 C21 O22 C23B -12.3(14)
C2 C21 O22 C23B 168.7(12)
O21 C21 O22 C23 8.6(10)
C2 C21 O22 C23 -170.4(7)
C21 O22 C23 C24 175.3(7)
C23B O22 C23 C24 -50(4)
C21 O22 C23B C24B 96(3)
C23 O22 C23B C24B 40(2)
C2 S1 C111 C116 66.9(5)
C2 S1 C111 C112 -117.2(5)
C116 C111 C112 C113 -0.6(8)
S1 C111 C112 C113 -176.6(4)
C111 C112 C113 C114 0.6(9)
C112 C113 C114 C115 0.5(9)
C112 C113 C114 N1 178.8(5)
C113 C114 C115 C116 -1.5(8)
N1 C114 C115 C116 -179.8(5)
C112 C111 C116 C115 -0.5(9)
S1 C111 C116 C115 175.4(5)
C114 C115 C116 C111 1.5(9)
C113 C114 N1 O2 3.5(8)
C115 C114 N1 O2 -178.1(5)
C113 C114 N1 O1 -174.4(5)
C115 C114 N1 O1 4.0(7)
